data_4060588
_journal_name_full Organometallics
_journal_paper_doi 10.1021/om050684p
_journal_year 2006
_chemical_formula_sum 'C32 H32 Fe2 N2 O4'
_chemical_formula_weight 620.30
_space_group_IT_number 2
_symmetry_cell_setting triclinic
_symmetry_space_group_name_Hall '-P 1'
_symmetry_space_group_name_H-M 'P -1'
_cell_angle_alpha 103.839(19)
_cell_angle_beta 99.014(19)
_cell_angle_gamma 107.913(19)
_cell_formula_units_Z 1
_cell_length_a 7.093(9)
_cell_length_b 7.925(10)
_cell_length_c 10.999(13)
_cell_measurement_temperature 293(2)
_cell_volume 553.3(12)
_diffrn_ambient_temperature 293(2)
_exptl_crystal_density_diffrn 1.862
_cod_depositor_comments
;
The following automatic conversions were performed:
'_symmetry_cell_setting' value 'Triclinic' changed to 'triclinic'
according to '/home/saulius/struct/CIF-dictionaries/cif_core.dic'
dictionary named 'cif_core.dic' version 2.4.1 from 2010-06-29.

Automatic conversion script
Id: cif_fix_enum 1527 2010-12-29 10:47:43Z saulius 
;
_cod_database_code 4060588

loop_
_symmetry_equiv_pos_as_xyz
'x, y, z'
'-x, -y, -z'

loop_
_atom_site_label
_atom_site_type_symbol
_atom_site_fract_x
_atom_site_fract_y
_atom_site_fract_z
_atom_site_U_iso_or_equiv
_atom_site_adp_type
_atom_site_occupancy
_atom_site_symmetry_multiplicity
_atom_site_calc_flag
_atom_site_refinement_flags
_atom_site_disorder_assembly
_atom_site_disorder_group
Fe1 Fe 0.11929(6) 0.49075(6) 0.43629(4) 0.02046(16) Uani 1 1 d . . .
O1 O 0.2800(3) 0.6553(3) 0.6941(2) 0.0360(6) Uani 1 1 d . . .
O2 O 0.1310(4) 0.1659(3) 0.4649(2) 0.0389(6) Uani 1 1 d . . .
N1 N 0.2123(4) 0.2868(4) -0.1250(3) 0.0314(6) Uani 1 1 d . . .
C1 C 0.1531(5) 0.5855(4) 0.6084(3) 0.0242(6) Uani 1 1 d . . .
C2 C 0.1225(5) 0.2928(5) 0.4521(3) 0.0264(7) Uani 1 1 d . . .
C3 C 0.3690(4) 0.5432(4) 0.3735(3) 0.0251(6) Uani 1 1 d . . .
H3 H 0.4709 0.4844 0.3844 0.030 Uiso 1 1 calc R . .
C4 C 0.3740(5) 0.6986(4) 0.4528(3) 0.0283(7) Uani 1 1 d . . .
H4 H 0.4791 0.7752 0.5329 0.034 Uiso 1 1 calc R . .
C5 C 0.2165(5) 0.7350(4) 0.4039(3) 0.0285(7) Uani 1 1 d . . .
H5 H 0.1824 0.8436 0.4415 0.034 Uiso 1 1 calc R . .
C6 C 0.1158(5) 0.6044(4) 0.2919(3) 0.0242(6) Uani 1 1 d . . .
H6 H -0.0069 0.5992 0.2335 0.029 Uiso 1 1 calc R . .
C7 C 0.2075(4) 0.4837(4) 0.2724(3) 0.0206(6) Uani 1 1 d . . .
C8 C 0.1686(4) 0.3373(4) 0.1579(3) 0.0226(6) Uani 1 1 d . . .
C9 C 0.1954(6) 0.1789(4) 0.1850(3) 0.0357(8) Uani 1 1 d . . .
H9A H 0.3307 0.2141 0.2380 0.054 Uiso 1 1 calc R . .
H9B H 0.1771 0.0861 0.1054 0.054 Uiso 1 1 calc R . .
H9C H 0.0964 0.1293 0.2298 0.054 Uiso 1 1 calc R . .
C10 C -0.0324(5) 0.2868(5) 0.0818(3) 0.0394(9) Uani 1 1 d . . .
H10A H -0.1297 0.2363 0.1274 0.059 Uiso 1 1 calc R . .
H10B H -0.0527 0.1949 0.0013 0.059 Uiso 1 1 calc R . .
H10C H -0.0510 0.3948 0.0652 0.059 Uiso 1 1 calc R . .
C11 C 0.3178(5) 0.4161(4) 0.0915(3) 0.0263(7) Uani 1 1 d . . .
H11A H 0.2916 0.5211 0.0720 0.032 Uiso 1 1 calc R . .
H11B H 0.4522 0.4644 0.1507 0.032 Uiso 1 1 calc R . .
C12 C 0.3239(4) 0.2967(4) -0.0233(3) 0.0237(6) Uani 1 1 d . . .
C13 C 0.4493(5) 0.2090(5) -0.0228(3) 0.0331(7) Uani 1 1 d . . .
H13 H 0.5330 0.2192 0.0547 0.040 Uiso 1 1 calc R . .
C14 C 0.4579(6) 0.1074(5) -0.1303(4) 0.0411(9) Uani 1 1 d . . .
H14 H 0.5466 0.0420 -0.1316 0.049 Uiso 1 1 calc R . .
C15 C 0.3435(6) 0.0977(5) -0.2345(4) 0.0432(9) Uani 1 1 d . . .
H15 H 0.3467 0.0254 -0.3139 0.052 Uiso 1 1 calc R . .
C16 C 0.2250(6) 0.1887(5) -0.2280(3) 0.0384(8) Uani 1 1 d . . .
H16 H 0.1423 0.1819 -0.3048 0.046 Uiso 1 1 calc R . .

loop_
_atom_site_aniso_label
_atom_site_aniso_U_11
_atom_site_aniso_U_22
_atom_site_aniso_U_33
_atom_site_aniso_U_23
_atom_site_aniso_U_13
_atom_site_aniso_U_12
Fe1 0.0192(2) 0.0257(3) 0.0170(2) 0.00512(16) 0.00585(16) 0.00915(17)
O1 0.0201(11) 0.0558(15) 0.0202(12) 0.0019(10) 0.0004(9) 0.0074(11)
O2 0.0522(16) 0.0382(14) 0.0405(15) 0.0205(11) 0.0175(12) 0.0260(12)
N1 0.0351(15) 0.0411(16) 0.0216(14) 0.0088(12) 0.0079(11) 0.0188(13)
C1 0.0221(15) 0.0289(16) 0.0229(16) 0.0067(12) 0.0090(13) 0.0103(13)
C2 0.0260(16) 0.0338(18) 0.0208(15) 0.0057(13) 0.0097(12) 0.0127(14)
C3 0.0189(14) 0.0317(16) 0.0244(16) 0.0092(13) 0.0070(12) 0.0072(12)
C4 0.0238(15) 0.0306(17) 0.0229(15) 0.0035(12) 0.0062(12) 0.0028(13)
C5 0.0353(17) 0.0233(15) 0.0274(16) 0.0066(12) 0.0132(13) 0.0093(13)
C6 0.0269(15) 0.0275(16) 0.0232(15) 0.0105(12) 0.0090(12) 0.0133(13)
C7 0.0203(14) 0.0247(15) 0.0193(14) 0.0081(11) 0.0091(11) 0.0083(12)
C8 0.0229(14) 0.0217(14) 0.0199(15) 0.0037(11) 0.0071(11) 0.0047(12)
C9 0.053(2) 0.0279(17) 0.0287(18) 0.0083(14) 0.0181(16) 0.0137(16)
C10 0.0237(16) 0.051(2) 0.0273(18) -0.0039(15) 0.0030(13) 0.0058(15)
C11 0.0270(16) 0.0294(16) 0.0196(15) 0.0055(12) 0.0089(12) 0.0063(13)
C12 0.0235(15) 0.0252(15) 0.0224(15) 0.0087(12) 0.0100(12) 0.0055(12)
C13 0.0345(18) 0.0423(19) 0.0318(18) 0.0175(15) 0.0135(14) 0.0190(16)
C14 0.051(2) 0.039(2) 0.051(2) 0.0194(17) 0.0285(19) 0.0268(18)
C15 0.059(2) 0.036(2) 0.032(2) 0.0025(15) 0.0212(18) 0.0167(18)
C16 0.046(2) 0.044(2) 0.0216(17) 0.0049(14) 0.0057(15) 0.0173(17)

loop_
_geom_bond_atom_site_label_1
_geom_bond_atom_site_label_2
_geom_bond_distance
_geom_bond_site_symmetry_2
_geom_bond_publ_flag
Fe1 C2 1.626(4) . ?
Fe1 C1 1.784(4) 2_566 ?
Fe1 C1 1.809(4) . ?
Fe1 C3 1.963(4) . ?
Fe1 C5 1.984(4) . ?
Fe1 C4 1.984(4) . ?
Fe1 C7 1.993(3) . ?
Fe1 C6 2.005(4) . ?
Fe1 Fe1 2.376(2) 2_566 ?
O1 C1 1.088(4) . ?
O2 C2 1.066(4) . ?
N1 C12 1.236(4) . ?
N1 C16 1.245(4) . ?
C1 Fe1 1.784(4) 2_566 ?
C3 C4 1.315(4) . ?
C3 C7 1.338(4) . ?
C3 H3 0.9800 . ?
C4 C5 1.305(5) . ?
C4 H4 0.9800 . ?
C5 C6 1.326(5) . ?
C5 H5 0.9800 . ?
C6 C7 1.309(4) . ?
C6 H6 0.9800 . ?
C7 C8 1.415(4) . ?
C8 C9 1.417(5) . ?
C8 C10 1.417(5) . ?
C8 C11 1.448(4) . ?
C9 H9A 0.9600 . ?
C9 H9B 0.9600 . ?
C9 H9C 0.9600 . ?
C10 H10A 0.9600 . ?
C10 H10B 0.9600 . ?
C10 H10C 0.9600 . ?
C11 C12 1.401(4) . ?
C11 H11A 0.9700 . ?
C11 H11B 0.9700 . ?
C12 C13 1.286(5) . ?
C13 C14 1.283(5) . ?
C13 H13 0.9300 . ?
C14 C15 1.267(6) . ?
C14 H14 0.9300 . ?
C15 C16 1.265(5) . ?
C15 H15 0.9300 . ?
C16 H16 0.9300 . ?
